data_4133321
loop_
_publ_author_name
'Chen, Kai'
'Zhang, Shuo-Qing'
'Brandenberg, Oliver F.'
'Hong, Xin'
'Arnold, Frances H.'

_publ_section_title
;
 Alternate Heme Ligation Steers Activity and Selectivity in Engineered
 Cytochrome P450-Catalyzed Carbene-Transfer Reactions.
;
_journal_issue 48
_journal_name_full 'Journal of the American Chemical Society'
_journal_page_first 16402
_journal_page_last 16407
_journal_paper_doi 10.1021/jacs.8b09613
_journal_volume 140
_journal_year 2018
_chemical_absolute_configuration ad
_chemical_formula_sum 'C10 H9 Br O2 S'
_chemical_formula_weight 273.14
_space_group_crystal_system monoclinic
_space_group_IT_number 4
_space_group_name_Hall 'P 2yb'
_space_group_name_H-M_alt 'P 1 21 1'
_atom_sites_solution_hydrogens geom
_atom_sites_solution_primary direct
_atom_sites_solution_secondary difmap
_audit_creation_method SHELXL-2017/1
_cell_angle_alpha 90
_cell_angle_beta 92.034(3)
_cell_angle_gamma 90
_cell_formula_units_Z 2
_cell_length_a 5.7304(6)
_cell_length_b 8.3275(7)
_cell_length_c 10.4712(8)
_cell_measurement_reflns_used 9994
_cell_measurement_temperature 100(2)
_cell_measurement_theta_max 36.33
_cell_measurement_theta_min 3.13
_cell_volume 499.37(8)
_computing_cell_refinement 'SAINT v8.38A (Bruker-AXS, 2013)'
_computing_data_collection 'APEX3 v2017.3-0 (Bruker-AXS, 2017)'
_computing_data_reduction 'SAINT v8.38A (Bruker-AXS, 2013)'
_computing_molecular_graphics 'Bruker SHELXTL'
_computing_publication_material 'Bruker SHELXTL'
_computing_structure_refinement 'SHELXL-2017/1 (Sheldrick, 2017)'
_computing_structure_solution 'SHELXS-2013/1 (Sheldrick, 2013)'
_diffrn_ambient_temperature 100(2)
_diffrn_detector_area_resol_mean 7.69
_diffrn_measured_fraction_theta_full 0.996
_diffrn_measured_fraction_theta_max 0.998
_diffrn_measurement_device_type 'Bruker D8 VENTURE Kappa Duo PHOTON II CPAD'
_diffrn_measurement_method '\f and \w scans'
_diffrn_radiation_type MoK\a
_diffrn_radiation_wavelength 0.71073
_diffrn_reflns_av_R_equivalents 0.0244
_diffrn_reflns_av_unetI/netI 0.0439
_diffrn_reflns_Laue_measured_fraction_full 0.996
_diffrn_reflns_Laue_measured_fraction_max 0.998
_diffrn_reflns_limit_h_max 9
_diffrn_reflns_limit_h_min -9
_diffrn_reflns_limit_k_max 13
_diffrn_reflns_limit_k_min -13
_diffrn_reflns_limit_l_max 17
_diffrn_reflns_limit_l_min -17
_diffrn_reflns_number 13036
_diffrn_reflns_point_group_measured_fraction_full 0.950
_diffrn_reflns_point_group_measured_fraction_max 0.963
_diffrn_reflns_theta_full 25.242
_diffrn_reflns_theta_max 36.330
_diffrn_reflns_theta_min 3.126
_diffrn_source 'I\mS HB micro-focus sealed tube'
_exptl_absorpt_coefficient_mu 4.292
_exptl_absorpt_correction_T_max 0.7471
_exptl_absorpt_correction_T_min 0.6420
_exptl_absorpt_correction_type multi-scan
_exptl_absorpt_process_details 'SADABS-2016/2 (Sheldrick, 2014)'
_exptl_crystal_colour colourless
_exptl_crystal_density_diffrn 1.817
_exptl_crystal_density_method 'not measured'
_exptl_crystal_description Block
_exptl_crystal_F_000 272
_exptl_crystal_size_max 0.250
_exptl_crystal_size_mid 0.150
_exptl_crystal_size_min 0.150
_refine_diff_density_max 0.388
_refine_diff_density_min -0.336
_refine_diff_density_rms 0.058
_refine_ls_abs_structure_details
; 
 Flack x determined using 1893 quotients [(I+)-(I-)]/[(I+)+(I-)] 
 (Parsons, Flack and Wagner, Acta Cryst. B69 (2013) 249-259). 
;
_refine_ls_abs_structure_Flack 0.030(4)
_refine_ls_extinction_method none
_refine_ls_goodness_of_fit_ref 0.859
_refine_ls_hydrogen_treatment constr
_refine_ls_matrix_type full
_refine_ls_number_parameters 127
_refine_ls_number_reflns 4669
_refine_ls_number_restraints 1
_refine_ls_restrained_S_all 0.859
_refine_ls_R_factor_all 0.0175
_refine_ls_R_factor_gt 0.0163
_refine_ls_shift/su_max 0.002
_refine_ls_shift/su_mean 0.000
_refine_ls_structure_factor_coef Fsqd
_refine_ls_weighting_details 'w=1/[\s^2^(Fo^2^)] where P=(Fo^2^+2Fc^2^)/3'
_refine_ls_weighting_scheme calc
_refine_ls_wR_factor_gt 0.0408
_refine_ls_wR_factor_ref 0.0412
_reflns_Friedel_coverage 0.830
_reflns_Friedel_fraction_full 0.897
_reflns_Friedel_fraction_max 0.923
_reflns_number_gt 4441
_reflns_number_total 4669
_reflns_threshold_expression 'I > 2\s(I)'
_cod_data_source_file ja8b09613_si_003.cif
_cod_data_source_block V18160
_cod_original_sg_symbol_H-M 'P 21'
_cod_database_code 4133321
_shelx_shelxl_version_number 2017/1
_shelx_space_group_comment
; 
The symmetry employed for this shelxl refinement is uniquely defined 
by the following loop, which should always be used as a source of 
symmetry information in preference to the above space-group names. 
They are only intended as comments. 
;
_shelx_estimated_absorpt_t_min 0.413
_shelx_estimated_absorpt_t_max 0.565

loop_
_space_group_symop_operation_xyz
'x, y, z'
'-x, y+1/2, -z'

loop_
_atom_site_label
_atom_site_type_symbol
_atom_site_fract_x
_atom_site_fract_y
_atom_site_fract_z
_atom_site_U_iso_or_equiv
_atom_site_adp_type
_atom_site_occupancy
_atom_site_site_symmetry_order
_atom_site_calc_flag
_atom_site_refinement_flags_posn
_atom_site_refinement_flags_adp
Br1 Br -0.04099(2) 0.74510(2) 0.53862(2) 0.01462(3) Uani 1 1 d . .
C1 C 0.1597(3) 0.59525(15) 0.62338(12) 0.0109(2) Uani 1 1 d . .
C2 C 0.0943(3) 0.53268(16) 0.74002(12) 0.0113(2) Uani 1 1 d . .
H2 H -0.047969 0.564675 0.776345 0.014 Uiso 1 1 calc R U
C3 C 0.2405(3) 0.42264(16) 0.80252(12) 0.0121(2) Uani 1 1 d . .
H3 H 0.199134 0.380600 0.882961 0.014 Uiso 1 1 calc R U
C4 C 0.4479(3) 0.37324(16) 0.74813(12) 0.0111(2) Uani 1 1 d . .
C7 C 0.4757(3) 0.07631(16) 0.87779(13) 0.0124(2) Uani 1 1 d . .
H7 H 0.586463 -0.006029 0.914001 0.015 Uiso 1 1 calc R U
C8 C 0.3062(3) 0.11556(15) 0.98291(13) 0.0126(2) Uani 1 1 d . .
O1 O 0.1071(2) 0.03229(14) 0.96277(10) 0.01564(19) Uani 1 1 d . .
O2 O 0.3351(2) 0.20433(13) 1.07222(10) 0.0170(2) Uani 1 1 d . .
C9 C 0.1301(3) -0.07922(19) 0.85613(14) 0.0176(3) Uani 1 1 d . .
H9A H -0.018170 -0.086687 0.805006 0.021 Uiso 1 1 calc R U
H9B H 0.173365 -0.187694 0.887579 0.021 Uiso 1 1 calc R U
C10 C 0.3228(3) -0.00912(18) 0.77669(13) 0.0153(2) Uani 1 1 d . .
H10A H 0.259103 0.067274 0.711931 0.018 Uiso 1 1 calc R U
H10B H 0.410451 -0.094577 0.733452 0.018 Uiso 1 1 calc R U
S1 S 0.65169(5) 0.24240(6) 0.82634(3) 0.01380(5) Uani 1 1 d . .
C5 C 0.5095(3) 0.43767(17) 0.63092(12) 0.0128(2) Uani 1 1 d . .
H5 H 0.650010 0.404274 0.593350 0.015 Uiso 1 1 calc R U
C6 C 0.3667(3) 0.55054(17) 0.56864(13) 0.0132(2) Uani 1 1 d . .
H6 H 0.410449 0.596172 0.489855 0.016 Uiso 1 1 calc R U

loop_
_atom_site_aniso_label
_atom_site_aniso_U_11
_atom_site_aniso_U_22
_atom_site_aniso_U_33
_atom_site_aniso_U_23
_atom_site_aniso_U_13
_atom_site_aniso_U_12
Br1 0.01369(6) 0.01471(5) 0.01536(5) 0.00532(6) -0.00098(4) 0.00098(7)
C1 0.0115(6) 0.0094(5) 0.0117(5) 0.0006(4) -0.0007(4) -0.0009(4)
C2 0.0114(6) 0.0112(5) 0.0115(5) 0.0007(4) 0.0014(4) -0.0002(4)
C3 0.0126(6) 0.0121(5) 0.0116(5) 0.0014(4) 0.0015(4) 0.0006(4)
C4 0.0112(6) 0.0094(5) 0.0127(5) 0.0006(4) 0.0003(4) -0.0007(4)
C7 0.0127(6) 0.0108(5) 0.0139(5) 0.0009(4) 0.0021(4) 0.0007(4)
C8 0.0142(6) 0.0101(5) 0.0136(5) 0.0028(4) 0.0014(4) 0.0017(4)
O1 0.0148(5) 0.0153(5) 0.0171(4) -0.0011(3) 0.0042(4) -0.0019(4)
O2 0.0225(6) 0.0150(5) 0.0136(4) -0.0016(3) 0.0021(4) 0.0003(4)
C9 0.0183(7) 0.0155(6) 0.0193(6) -0.0024(5) 0.0021(5) -0.0045(5)
C10 0.0185(7) 0.0141(6) 0.0136(5) -0.0014(4) 0.0022(5) -0.0025(5)
S1 0.00969(12) 0.01297(11) 0.01871(11) 0.00310(17) -0.00010(9) 0.00010(18)
C5 0.0114(6) 0.0128(5) 0.0143(5) 0.0004(4) 0.0027(4) -0.0004(4)
C6 0.0142(6) 0.0136(5) 0.0121(5) 0.0014(4) 0.0022(4) -0.0009(4)

loop_
_atom_type_symbol
_atom_type_description
_atom_type_scat_dispersion_real
_atom_type_scat_dispersion_imag
_atom_type_scat_source
C C 0.0033 0.0016 'International Tables Vol C Tables 4.2.6.8 and 6.1.1.4'
H H 0.0000 0.0000 'International Tables Vol C Tables 4.2.6.8 and 6.1.1.4'
O O 0.0106 0.0060 'International Tables Vol C Tables 4.2.6.8 and 6.1.1.4'
S S 0.1246 0.1234 'International Tables Vol C Tables 4.2.6.8 and 6.1.1.4'
Br Br -0.2901 2.4595 'International Tables Vol C Tables 4.2.6.8 and 6.1.1.4'

loop_
_geom_angle_atom_site_label_1
_geom_angle_atom_site_label_2
_geom_angle_atom_site_label_3
_geom_angle
C6 C1 C2 121.55(13)
C6 C1 Br1 119.79(10)
C2 C1 Br1 118.67(10)
C3 C2 C1 118.93(13)
C3 C2 H2 120.5
C1 C2 H2 120.5
C2 C3 C4 120.62(12)
C2 C3 H3 119.7
C4 C3 H3 119.7
C5 C4 C3 119.36(12)
C5 C4 S1 117.27(11)
C3 C4 S1 123.19(10)
C10 C7 C8 103.61(12)
C10 C7 S1 117.60(9)
C8 C7 S1 115.28(9)
C10 C7 H7 106.5
C8 C7 H7 106.5
S1 C7 H7 106.5
O2 C8 O1 122.22(13)
O2 C8 C7 128.28(15)
O1 C8 C7 109.50(12)
C8 O1 C9 110.37(11)
O1 C9 C10 105.12(12)
O1 C9 H9A 110.7
C10 C9 H9A 110.7
O1 C9 H9B 110.7
C10 C9 H9B 110.7
H9A C9 H9B 108.8
C9 C10 C7 102.09(11)
C9 C10 H10A 111.4
C7 C10 H10A 111.4
C9 C10 H10B 111.4
C7 C10 H10B 111.4
H10A C10 H10B 109.2
C4 S1 C7 104.02(7)
C6 C5 C4 120.52(13)
C6 C5 H5 119.7
C4 C5 H5 119.7
C1 C6 C5 118.99(12)
C1 C6 H6 120.5
C5 C6 H6 120.5

loop_
_geom_bond_atom_site_label_1
_geom_bond_atom_site_label_2
_geom_bond_distance
Br1 C1 1.8960(14)
C1 C6 1.387(2)
C1 C2 1.3914(18)
C2 C3 1.390(2)
C2 H2 0.9500
C3 C4 1.398(2)
C3 H3 0.9500
C4 C5 1.3965(18)
C4 S1 1.7759(14)
C7 C10 1.526(2)
C7 C8 1.5290(19)
C7 S1 1.8053(14)
C7 H7 1.0000
C8 O2 1.1990(17)
C8 O1 1.3454(19)
O1 C9 1.4619(18)
C9 C10 1.522(2)
C9 H9A 0.9900
C9 H9B 0.9900
C10 H10A 0.9900
C10 H10B 0.9900
C5 C6 1.393(2)
C5 H5 0.9500
C6 H6 0.9500

loop_
_geom_torsion_atom_site_label_1
_geom_torsion_atom_site_label_2
_geom_torsion_atom_site_label_3
_geom_torsion_atom_site_label_4
_geom_torsion
C6 C1 C2 C3 -0.1(2)
Br1 C1 C2 C3 179.91(10)
C1 C2 C3 C4 -1.2(2)
C2 C3 C4 C5 1.1(2)
C2 C3 C4 S1 176.16(11)
C10 C7 C8 O2 -166.83(14)
S1 C7 C8 O2 -36.93(19)
C10 C7 C8 O1 13.60(15)
S1 C7 C8 O1 143.51(10)
O2 C8 O1 C9 -173.56(13)
C7 C8 O1 C9 6.04(15)
C8 O1 C9 C10 -23.45(16)
O1 C9 C10 C7 30.25(15)
C8 C7 C10 C9 -26.25(14)
S1 C7 C10 C9 -154.73(11)
C5 C4 S1 C7 -134.75(11)
C3 C4 S1 C7 50.10(13)
C10 C7 S1 C4 54.59(12)
C8 C7 S1 C4 -68.13(12)
C3 C4 C5 C6 0.2(2)
S1 C4 C5 C6 -175.13(11)
C2 C1 C6 C5 1.4(2)
Br1 C1 C6 C5 -178.62(11)
C4 C5 C6 C1 -1.4(2)
